data_1556617
loop_
_publ_author_name
'Strassl, F.'
'Hoffmann, A.'
'Grimm-Lebsanft, B.'
'Rukser, D.'
'Biebl, F.'
'Tran, M.A.'
'Metz, F.'
'Rubhausen, M.'
'Herres-Pawlis, S.'

_publ_section_title
;
 Fluorescent Bis(guanidine) Copper Complexes as Precursors for
 Hydroxylation Catalysis
;
_journal_name_full Inorganics
_journal_page_first 114
_journal_paper_doi 10.3390/inorganics6040114
_journal_volume 6
_journal_year 2018
_chemical_formula_moiety 'C17 H26 Cu I N6'
_chemical_formula_sum 'C17 H26 Cu I N6'
_chemical_formula_weight 504.88
_space_group_IT_number 43
_space_group_name_Hall 'F 2 -2d'
_space_group_name_H-M_alt 'F d d 2'
_symmetry_cell_setting orthorhombic
_symmetry_space_group_name_H-M 'F d d 2'
_atom_sites_solution_hydrogens geom
_atom_sites_solution_primary direct
_atom_sites_solution_secondary difmap
_cell_angle_alpha 90.00
_cell_angle_beta 90.00
_cell_angle_gamma 90.00
_cell_formula_units_Z 16
_cell_length_a 18.055(3)
_cell_length_b 26.458(5)
_cell_length_c 16.438(3)
_cell_measurement_reflns_used 5227
_cell_measurement_temperature 100(2)
_cell_measurement_theta_max 29.42
_cell_measurement_theta_min 2.73
_cell_volume 7852(2)
_computing_cell_refinement 'Bruker SAINT'
_computing_data_collection 'Bruker APEX'
_computing_data_reduction 'Bruker SAINT'
_computing_structure_refinement 'SHELXL-97 (Sheldrick, 1997)'
_computing_structure_solution 'SHELXS-97 (Sheldrick, 1990)'
_diffrn_ambient_temperature 100(2)
_diffrn_measured_fraction_theta_full 1.000
_diffrn_measured_fraction_theta_max 1.000
_diffrn_measurement_device_type 'Bruker APEX CCD'
_diffrn_measurement_method '\w scans'
_diffrn_radiation_monochromator graphite
_diffrn_radiation_source 'fine-focus sealed tube'
_diffrn_radiation_type MoK\a
_diffrn_radiation_wavelength 0.71073
_diffrn_reflns_av_R_equivalents 0.0653
_diffrn_reflns_av_sigmaI/netI 0.0675
_diffrn_reflns_limit_h_max 23
_diffrn_reflns_limit_h_min -23
_diffrn_reflns_limit_k_max 34
_diffrn_reflns_limit_k_min -34
_diffrn_reflns_limit_l_max 21
_diffrn_reflns_limit_l_min -21
_diffrn_reflns_number 18374
_diffrn_reflns_theta_full 27.87
_diffrn_reflns_theta_max 27.87
_diffrn_reflns_theta_min 2.73
_exptl_absorpt_coefficient_mu 2.698
_exptl_absorpt_correction_T_max 0.6282
_exptl_absorpt_correction_T_min 0.5758
_exptl_absorpt_correction_type multi-scan
_exptl_absorpt_process_details 'SADABS-2008/1 - Bruker AXS'
_exptl_crystal_colour 'light yellow'
_exptl_crystal_density_diffrn 1.708
_exptl_crystal_density_meas ?
_exptl_crystal_density_method 'not measured'
_exptl_crystal_description block
_exptl_crystal_F_000 4032
_exptl_crystal_size_max 0.23
_exptl_crystal_size_mid 0.22
_exptl_crystal_size_min 0.19
_refine_diff_density_max 1.021
_refine_diff_density_min -1.304
_refine_diff_density_rms 0.104
_refine_ls_abs_structure_details 'Flack H D (1983), Acta Cryst. A39, 876-881'
_refine_ls_abs_structure_Flack 0.03(3)
_refine_ls_extinction_method none
_refine_ls_goodness_of_fit_ref 1.095
_refine_ls_hydrogen_treatment constr
_refine_ls_matrix_type full
_refine_ls_number_parameters 230
_refine_ls_number_reflns 4665
_refine_ls_number_restraints 1
_refine_ls_restrained_S_all 1.095
_refine_ls_R_factor_all 0.0581
_refine_ls_R_factor_gt 0.0434
_refine_ls_shift/su_max 0.000
_refine_ls_shift/su_mean 0.000
_refine_ls_structure_factor_coef Fsqd
_refine_ls_weighting_details 'calc w=1/[\s^2^(Fo^2^)+(0.0503P)^2^+0.0000P] where P=(Fo^2^+2Fc^2^)/3'
_refine_ls_weighting_scheme calc
_refine_ls_wR_factor_gt 0.0951
_refine_ls_wR_factor_ref 0.1043
_reflns_number_gt 3920
_reflns_number_total 4665
_reflns_threshold_expression >2sigma(I)
_cod_data_source_file C1.cif
_cod_data_source_block a15_b084a
_cod_depositor_comments
;
The following automatic conversions were performed:

data item '_exptl_crystal_density_meas' value 'not measured' was
changed to '?' -- the value is perceived as not measured.

Automatic conversion script
Id: cif_fix_values 6909 2019-04-08 15:41:33Z antanas 
;
_cod_original_sg_symbol_H-M Fdd2
_cod_database_code 1556617

loop_
_symmetry_equiv_pos_as_xyz
'x, y, z'
'-x, -y, z'
'x+1/4, -y+1/4, z+1/4'
'-x+1/4, y+1/4, z+1/4'
'x, y+1/2, z+1/2'
'-x, -y+1/2, z+1/2'
'x+1/4, -y+3/4, z+3/4'
'-x+1/4, y+3/4, z+3/4'
'x+1/2, y, z+1/2'
'-x+1/2, -y, z+1/2'
'x+3/4, -y+1/4, z+3/4'
'-x+3/4, y+1/4, z+3/4'
'x+1/2, y+1/2, z'
'-x+1/2, -y+1/2, z'
'x+3/4, -y+3/4, z+1/4'
'-x+3/4, y+3/4, z+1/4'

loop_
_atom_site_label
_atom_site_type_symbol
_atom_site_fract_x
_atom_site_fract_y
_atom_site_fract_z
_atom_site_U_iso_or_equiv
_atom_site_adp_type
_atom_site_occupancy
_atom_site_symmetry_multiplicity
_atom_site_calc_flag
_atom_site_refinement_flags
_atom_site_disorder_assembly
_atom_site_disorder_group
I1 I 0.33348(2) 0.052779(13) 0.44073(2) 0.03180(11) Uani 1 1 d . . .
C1 C 0.3600(3) -0.12722(18) 0.4320(3) 0.0225(10) Uani 1 1 d . . .
N1 N 0.2951(2) -0.10432(15) 0.4401(3) 0.0204(8) Uani 1 1 d . . .
Cu2 Cu 0.27397(3) -0.03100(2) 0.42538(4) 0.02071(14) Uani 1 1 d . . .
C2 C 0.4854(3) -0.1447(2) 0.4483(4) 0.0341(14) Uani 1 1 d . . .
H2A H 0.4984 -0.1598 0.5014 0.041 Uiso 1 1 calc R . .
H2B H 0.5303 -0.1292 0.4241 0.041 Uiso 1 1 calc R . .
N3 N 0.3725(3) -0.17365(18) 0.3980(3) 0.0286(11) Uani 1 1 d . . .
C3 C 0.4519(3) -0.1831(2) 0.3921(4) 0.0332(14) Uani 1 1 d . . .
H3A H 0.4696 -0.1782 0.3356 0.040 Uiso 1 1 calc R . .
H3B H 0.4641 -0.2178 0.4099 0.040 Uiso 1 1 calc R . .
N4 N 0.1723(2) -0.03854(18) 0.3701(3) 0.0234(9) Uani 1 1 d . . .
C4 C 0.4318(4) -0.0708(3) 0.5224(4) 0.0360(15) Uani 1 1 d . . .
H4A H 0.4740 -0.0484 0.5121 0.054 Uiso 1 1 calc R . .
H4B H 0.4393 -0.0886 0.5741 0.054 Uiso 1 1 calc R . .
H4C H 0.3863 -0.0507 0.5254 0.054 Uiso 1 1 calc R . .
N5 N 0.1265(3) 0.04456(18) 0.3688(3) 0.0249(10) Uani 1 1 d . . .
C5 C 0.3248(4) -0.1967(2) 0.3371(4) 0.0334(14) Uani 1 1 d . . .
H5A H 0.3218 -0.2332 0.3468 0.050 Uiso 1 1 calc R . .
H5B H 0.3453 -0.1905 0.2828 0.050 Uiso 1 1 calc R . .
H5C H 0.2751 -0.1819 0.3407 0.050 Uiso 1 1 calc R . .
N6 N 0.1024(2) -0.00276(19) 0.2581(3) 0.0274(10) Uani 1 1 d . . .
C7 C 0.2334(3) -0.1733(2) 0.5132(4) 0.0256(11) Uani 1 1 d . . .
H7 H 0.2776 -0.1789 0.5432 0.031 Uiso 1 1 calc R . .
C8 C 0.1706(3) -0.2022(2) 0.5301(4) 0.0293(13) Uani 1 1 d . . .
H8 H 0.1722 -0.2276 0.5709 0.035 Uiso 1 1 calc R . .
C10 C 0.1042(3) -0.15732(19) 0.4267(4) 0.0254(11) Uani 1 1 d . . .
H10 H 0.0598 -0.1523 0.3966 0.030 Uiso 1 1 calc R . .
C9 C 0.1063(3) -0.1937(2) 0.4874(4) 0.0274(12) Uani 1 1 d . . .
H9 H 0.0632 -0.2129 0.4995 0.033 Uiso 1 1 calc R . .
C11 C 0.1667(3) -0.12780(19) 0.4092(3) 0.0211(10) Uani 1 1 d . . .
C12 C 0.1641(3) -0.0903(2) 0.3390(3) 0.0227(11) Uani 1 1 d . . .
H12A H 0.2045 -0.0978 0.3001 0.027 Uiso 1 1 calc R . .
H12B H 0.1163 -0.0936 0.3099 0.027 Uiso 1 1 calc R . .
C13 C 0.1368(3) -0.0021(2) 0.3338(3) 0.0231(11) Uani 1 1 d . . .
C14 C 0.0691(3) 0.0716(3) 0.3241(4) 0.0363(15) Uani 1 1 d . . .
H14A H 0.0792 0.1084 0.3225 0.044 Uiso 1 1 calc R . .
H14B H 0.0195 0.0658 0.3482 0.044 Uiso 1 1 calc R . .
C16 C 0.1270(4) 0.0507(2) 0.4564(4) 0.0361(15) Uani 1 1 d . . .
H16A H 0.1440 0.0848 0.4701 0.054 Uiso 1 1 calc R . .
H16B H 0.1605 0.0258 0.4807 0.054 Uiso 1 1 calc R . .
H16C H 0.0769 0.0456 0.4777 0.054 Uiso 1 1 calc R . .
C15 C 0.0749(3) 0.0486(2) 0.2413(4) 0.0325(14) Uani 1 1 d . . .
H15A H 0.0260 0.0475 0.2141 0.039 Uiso 1 1 calc R . .
H15B H 0.1101 0.0676 0.2067 0.039 Uiso 1 1 calc R . .
C17 C 0.1349(3) -0.0281(2) 0.1880(4) 0.0340(13) Uani 1 1 d . . .
H17A H 0.1043 -0.0218 0.1398 0.051 Uiso 1 1 calc R . .
H17B H 0.1373 -0.0646 0.1984 0.051 Uiso 1 1 calc R . .
H17C H 0.1849 -0.0151 0.1786 0.051 Uiso 1 1 calc R . .
C6 C 0.2317(3) -0.13629(18) 0.4528(3) 0.0222(10) Uani 1 1 d . . .
N2 N 0.4256(2) -0.10751(18) 0.4566(3) 0.0267(10) Uani 1 1 d . . .

loop_
_atom_site_aniso_label
_atom_site_aniso_U_11
_atom_site_aniso_U_22
_atom_site_aniso_U_33
_atom_site_aniso_U_23
_atom_site_aniso_U_13
_atom_site_aniso_U_12
I1 0.03485(18) 0.01627(16) 0.0443(2) -0.00514(16) 0.00125(18) -0.00553(14)
C1 0.027(2) 0.017(2) 0.024(2) -0.001(2) 0.005(2) 0.001(2)
N1 0.0203(18) 0.0157(19) 0.025(2) -0.0017(19) 0.0037(18) 0.0008(16)
Cu2 0.0232(3) 0.0136(3) 0.0253(3) -0.0021(2) 0.0022(3) -0.0004(2)
C2 0.022(2) 0.031(3) 0.050(4) 0.013(3) 0.010(3) 0.006(2)
N3 0.024(2) 0.021(2) 0.041(3) -0.001(2) 0.008(2) 0.006(2)
C3 0.028(3) 0.022(3) 0.050(4) 0.010(3) 0.014(3) 0.007(2)
N4 0.022(2) 0.017(2) 0.031(2) -0.0009(19) 0.0011(18) -0.0022(18)
C4 0.031(3) 0.035(4) 0.043(4) -0.001(3) -0.011(3) -0.007(3)
N5 0.025(2) 0.017(2) 0.033(3) 0.0027(19) 0.003(2) 0.0037(18)
C5 0.039(3) 0.026(3) 0.035(3) -0.009(2) 0.011(3) 0.003(3)
N6 0.023(2) 0.022(2) 0.038(3) 0.004(2) -0.006(2) 0.0007(19)
C7 0.030(3) 0.017(3) 0.029(3) -0.002(2) 0.003(2) 0.001(2)
C8 0.039(3) 0.018(3) 0.031(3) -0.001(2) 0.013(3) -0.006(2)
C10 0.019(2) 0.020(2) 0.036(3) -0.002(2) 0.007(2) 0.002(2)
C9 0.030(3) 0.017(3) 0.035(3) -0.006(2) 0.015(2) -0.006(2)
C11 0.027(3) 0.011(2) 0.025(2) -0.0043(19) 0.005(2) -0.002(2)
C12 0.024(3) 0.018(3) 0.026(3) -0.003(2) -0.001(2) -0.001(2)
C13 0.017(2) 0.021(3) 0.031(3) 0.003(2) 0.004(2) 0.000(2)
C14 0.029(3) 0.023(3) 0.057(4) 0.012(3) 0.002(3) 0.007(3)
C16 0.047(3) 0.023(3) 0.038(4) -0.001(3) 0.009(3) 0.011(3)
C15 0.023(3) 0.028(3) 0.046(4) 0.012(3) -0.007(3) -0.004(2)
C17 0.029(3) 0.042(3) 0.032(3) 0.004(3) 0.002(3) -0.004(2)
C6 0.025(2) 0.012(2) 0.030(3) -0.005(2) 0.010(2) -0.0004(19)
N2 0.023(2) 0.023(2) 0.034(3) 0.003(2) 0.0003(19) 0.0032(18)

loop_
_atom_type_symbol
_atom_type_description
_atom_type_scat_dispersion_real
_atom_type_scat_dispersion_imag
_atom_type_scat_source
C C 0.0033 0.0016 'International Tables Vol C Tables 4.2.6.8 and 6.1.1.4'
H H 0.0000 0.0000 'International Tables Vol C Tables 4.2.6.8 and 6.1.1.4'
N N 0.0061 0.0033 'International Tables Vol C Tables 4.2.6.8 and 6.1.1.4'
Cu Cu 0.3201 1.2651 'International Tables Vol C Tables 4.2.6.8 and 6.1.1.4'
I I -0.4742 1.8119 'International Tables Vol C Tables 4.2.6.8 and 6.1.1.4'

loop_
_geom_angle_atom_site_label_1
_geom_angle_atom_site_label_2
_geom_angle_atom_site_label_3
_geom_angle
_geom_angle_site_symmetry_1
_geom_angle_site_symmetry_3
N1 C1 N2 124.5(4) . .
N1 C1 N3 126.7(5) . .
N2 C1 N3 108.8(4) . .
C1 N1 C6 116.7(4) . .
C1 N1 Cu2 127.0(3) . .
C6 N1 Cu2 116.0(3) . .
N1 Cu2 N4 97.48(18) . .
N1 Cu2 I1 140.93(12) . .
N4 Cu2 I1 121.25(13) . .
N2 C2 C3 102.3(5) . .
N2 C2 H2A 111.3 . .
C3 C2 H2A 111.3 . .
N2 C2 H2B 111.3 . .
C3 C2 H2B 111.3 . .
H2A C2 H2B 109.2 . .
C1 N3 C5 123.9(5) . .
C1 N3 C3 110.1(5) . .
C5 N3 C3 117.7(5) . .
N3 C3 C2 103.9(5) . .
N3 C3 H3A 111.0 . .
C2 C3 H3A 111.0 . .
N3 C3 H3B 111.0 . .
C2 C3 H3B 111.0 . .
H3A C3 H3B 109.0 . .
C13 N4 C12 118.8(5) . .
C13 N4 Cu2 124.8(4) . .
C12 N4 Cu2 109.5(3) . .
N2 C4 H4A 109.5 . .
N2 C4 H4B 109.5 . .
H4A C4 H4B 109.5 . .
N2 C4 H4C 109.5 . .
H4A C4 H4C 109.5 . .
H4B C4 H4C 109.5 . .
C13 N5 C16 121.0(5) . .
C13 N5 C14 109.1(5) . .
C16 N5 C14 116.8(5) . .
N3 C5 H5A 109.5 . .
N3 C5 H5B 109.5 . .
H5A C5 H5B 109.5 . .
N3 C5 H5C 109.5 . .
H5A C5 H5C 109.5 . .
H5B C5 H5C 109.5 . .
C13 N6 C17 122.2(5) . .
C13 N6 C15 107.9(5) . .
C17 N6 C15 114.3(5) . .
C8 C7 C6 120.5(6) . .
C8 C7 H7 119.7 . .
C6 C7 H7 119.7 . .
C9 C8 C7 119.7(6) . .
C9 C8 H8 120.1 . .
C7 C8 H8 120.1 . .
C9 C10 C11 120.8(5) . .
C9 C10 H10 119.6 . .
C11 C10 H10 119.6 . .
C8 C9 C10 120.3(5) . .
C8 C9 H9 119.9 . .
C10 C9 H9 119.9 . .
C6 C11 C10 118.8(5) . .
C6 C11 C12 121.4(4) . .
C10 C11 C12 119.5(5) . .
N4 C12 C11 109.9(4) . .
N4 C12 H12A 109.7 . .
C11 C12 H12A 109.7 . .
N4 C12 H12B 109.7 . .
C11 C12 H12B 109.7 . .
H12A C12 H12B 108.2 . .
N4 C13 N5 122.7(5) . .
N4 C13 N6 128.4(5) . .
N5 C13 N6 108.9(5) . .
N5 C14 C15 102.0(5) . .
N5 C14 H14A 111.4 . .
C15 C14 H14A 111.4 . .
N5 C14 H14B 111.4 . .
C15 C14 H14B 111.4 . .
H14A C14 H14B 109.2 . .
N5 C16 H16A 109.5 . .
N5 C16 H16B 109.5 . .
H16A C16 H16B 109.5 . .
N5 C16 H16C 109.5 . .
H16A C16 H16C 109.5 . .
H16B C16 H16C 109.5 . .
N6 C15 C14 103.2(5) . .
N6 C15 H15A 111.1 . .
C14 C15 H15A 111.1 . .
N6 C15 H15B 111.1 . .
C14 C15 H15B 111.1 . .
H15A C15 H15B 109.1 . .
N6 C17 H17A 109.5 . .
N6 C17 H17B 109.5 . .
H17A C17 H17B 109.5 . .
N6 C17 H17C 109.5 . .
H17A C17 H17C 109.5 . .
H17B C17 H17C 109.5 . .
C11 C6 C7 119.9(5) . .
C11 C6 N1 120.1(5) . .
C7 C6 N1 119.9(5) . .
C1 N2 C4 123.0(5) . .
C1 N2 C2 111.0(5) . .
C4 N2 C2 117.3(5) . .

loop_
_geom_bond_atom_site_label_1
_geom_bond_atom_site_label_2
_geom_bond_distance
_geom_bond_site_symmetry_2
I1 Cu2 2.4763(8) .
C1 N1 1.325(6) .
C1 N2 1.356(7) .
C1 N3 1.368(7) .
N1 C6 1.439(6) .
N1 Cu2 1.992(4) .
Cu2 N4 2.058(5) .
C2 N2 1.467(7) .
C2 C3 1.501(9) .
C2 H2A 0.9900 .
C2 H2B 0.9900 .
N3 C5 1.455(8) .
N3 C3 1.458(7) .
C3 H3A 0.9900 .
C3 H3B 0.9900 .
N4 C13 1.301(7) .
N4 C12 1.470(7) .
C4 N2 1.459(8) .
C4 H4A 0.9800 .
C4 H4B 0.9800 .
C4 H4C 0.9800 .
N5 C13 1.375(7) .
N5 C16 1.449(8) .
N5 C14 1.458(8) .
C5 H5A 0.9800 .
C5 H5B 0.9800 .
C5 H5C 0.9800 .
N6 C13 1.391(7) .
N6 C17 1.458(8) .
N6 C15 1.472(8) .
C7 C8 1.394(8) .
C7 C6 1.396(8) .
C7 H7 0.9500 .
C8 C9 1.374(9) .
C8 H8 0.9500 .
C10 C9 1.387(8) .
C10 C11 1.403(7) .
C10 H10 0.9500 .
C9 H9 0.9500 .
C11 C6 1.393(7) .
C11 C12 1.522(8) .
C12 H12A 0.9900 .
C12 H12B 0.9900 .
C14 C15 1.495(10) .
C14 H14A 0.9900 .
C14 H14B 0.9900 .
C16 H16A 0.9800 .
C16 H16B 0.9800 .
C16 H16C 0.9800 .
C15 H15A 0.9900 .
C15 H15B 0.9900 .
C17 H17A 0.9800 .
C17 H17B 0.9800 .
C17 H17C 0.9800 .

loop_
_geom_torsion_atom_site_label_1
_geom_torsion_atom_site_label_2
_geom_torsion_atom_site_label_3
_geom_torsion_atom_site_label_4
_geom_torsion
_geom_torsion_site_symmetry_1
_geom_torsion_site_symmetry_2
_geom_torsion_site_symmetry_3
_geom_torsion_site_symmetry_4
N2 C1 N1 C6 -147.9(5) . . . .
N3 C1 N1 C6 32.3(8) . . . .
N2 C1 N1 Cu2 38.9(8) . . . .
N3 C1 N1 Cu2 -140.9(5) . . . .
C1 N1 Cu2 N4 141.7(5) . . . .
C6 N1 Cu2 N4 -31.5(4) . . . .
C1 N1 Cu2 I1 -30.9(6) . . . .
C6 N1 Cu2 I1 155.8(3) . . . .
N1 C1 N3 C5 26.2(9) . . . .
N2 C1 N3 C5 -153.7(5) . . . .
N1 C1 N3 C3 173.6(5) . . . .
N2 C1 N3 C3 -6.2(6) . . . .
C1 N3 C3 C2 16.4(6) . . . .
C5 N3 C3 C2 166.1(5) . . . .
N2 C2 C3 N3 -19.1(6) . . . .
N1 Cu2 N4 C13 -167.9(5) . . . .
I1 Cu2 N4 C13 6.7(5) . . . .
N1 Cu2 N4 C12 -17.8(4) . . . .
I1 Cu2 N4 C12 156.8(3) . . . .
C6 C7 C8 C9 -0.7(8) . . . .
C7 C8 C9 C10 1.2(8) . . . .
C11 C10 C9 C8 -1.5(8) . . . .
C9 C10 C11 C6 1.2(8) . . . .
C9 C10 C11 C12 176.4(5) . . . .
C13 N4 C12 C11 -145.6(5) . . . .
Cu2 N4 C12 C11 62.2(5) . . . .
C6 C11 C12 N4 -68.7(6) . . . .
C10 C11 C12 N4 116.2(5) . . . .
C12 N4 C13 N5 164.0(5) . . . .
Cu2 N4 C13 N5 -48.4(7) . . . .
C12 N4 C13 N6 -14.4(8) . . . .
Cu2 N4 C13 N6 133.2(5) . . . .
C16 N5 C13 N4 -25.1(8) . . . .
C14 N5 C13 N4 -164.9(5) . . . .
C16 N5 C13 N6 153.6(5) . . . .
C14 N5 C13 N6 13.8(6) . . . .
C17 N6 C13 N4 -39.9(8) . . . .
C15 N6 C13 N4 -175.7(5) . . . .
C17 N6 C13 N5 141.5(5) . . . .
C15 N6 C13 N5 5.7(6) . . . .
C13 N5 C14 C15 -26.9(6) . . . .
C16 N5 C14 C15 -168.6(5) . . . .
C13 N6 C15 C14 -22.1(6) . . . .
C17 N6 C15 C14 -161.7(5) . . . .
N5 C14 C15 N6 28.7(6) . . . .
C10 C11 C6 C7 -0.6(7) . . . .
C12 C11 C6 C7 -175.8(5) . . . .
C10 C11 C6 N1 -175.7(5) . . . .
C12 C11 C6 N1 9.1(7) . . . .
C8 C7 C6 C11 0.4(8) . . . .
C8 C7 C6 N1 175.5(5) . . . .
C1 N1 C6 C11 -134.4(5) . . . .
Cu2 N1 C6 C11 39.6(6) . . . .
C1 N1 C6 C7 50.5(7) . . . .
Cu2 N1 C6 C7 -135.5(4) . . . .
N1 C1 N2 C4 26.4(8) . . . .
N3 C1 N2 C4 -153.8(5) . . . .
N1 C1 N2 C2 172.9(5) . . . .
N3 C1 N2 C2 -7.2(7) . . . .
C3 C2 N2 C1 16.8(6) . . . .
C3 C2 N2 C4 165.5(5) . . . .
